data_8104285
loop_
_publ_author_name
'Trotter, J.'

_publ_section_title
;
 The crystal structure of arsenic tribromide
;
_journal_name_full
;
Zeitschrift fuer Kristallographie, Kristallgeometrie, Kristallphysik, 
Kristallchemie (-144,1977)
;
_journal_page_first 230
_journal_page_last 236
_journal_volume 122
_journal_year 1965
_chemical_formula_sum 'As Br3'
_space_group_IT_number 19
_symmetry_space_group_name_Hall 'P 2ac 2ab'
_symmetry_space_group_name_H-M 'P 21 21 21'
_cell_angle_alpha 90
_cell_angle_beta 90
_cell_angle_gamma 90
_cell_formula_units_Z 4
_cell_length_a 4.33
_cell_length_b 10.24
_cell_length_c 12.2
_cell_volume 540.938
_citation_journal_id_ASTM ZEKGAX
_cod_data_source_file Trotter_ZEKGAX_1965_1525.cif
_cod_data_source_block As1Br3
_cod_original_cell_volume 540.9382
_cod_original_formula_sum 'As1 Br3'
_cod_database_code 8104285

loop_
_symmetry_equiv_pos_as_xyz
x,y,z
-x+1/2,-y,z+1/2
x+1/2,-y+1/2,-z
-x,y+1/2,-z+1/2

loop_
_atom_site_label
_atom_site_type_symbol
_atom_site_fract_x
_atom_site_fract_y
_atom_site_fract_z
_atom_site_occupancy
_atom_site_U_iso_or_equiv
Br1 Br-1 0.2824 0.301 0.1206 1 0.0
As1 As+3 -0.0004 0.303 0.2882 1 0.0
Br3 Br-1 0.2752 0.138 0.3802 1 0.0
Br2 Br-1 0.2504 0.4825 0.3693 1 0.0
